data_4326111
loop_
_publ_author_name
'Vincent J. Catalano'
'Lyndsay B. Munro'
'Christoph E. Strasser'
'Ahmad F. Samin'

_publ_contact_author_address
;
Department of Chemistry
University of Nevada
Reno, NV  89557
;
_publ_contact_author_email vjc@unr.edu
_publ_contact_author_name 'Professor Vincent J. Catalano'
_publ_contact_author_phone '775 784 1329'
_publ_section_title
;
 Modulation of Metal-Metal Separations in a Series of Ag(I) and Intensely
 Blue Photoluminescent Cu(I) NHC-Bridged Triangular Clusters
;
_journal_name_full 'Inorganic Chemistry'
_journal_page_first 8465
_journal_page_last 8476
_journal_paper_doi 10.1021/ic201053t
_journal_volume 50
_journal_year 2011
_chemical_formula_moiety 'C63 H78 Cu3 N12 O6, 3(B F4), 3(C H2 Cl2)'
_chemical_formula_sum 'C66 H84 B3 Cl6 Cu3 F12 N12 O6'
_chemical_formula_weight 1805.2
_chemical_name_common
;
Tris{\h^3^-\m-1,3-bis[(4-methoxy-3,5-dimethyl-2-
pyridyl)methyl]imidazol-2-ylidene}tricopper(I)
 tetrafluoroborate dichloromethane trisolvate
;
_chemical_name_systematic
; 
Triangulo-tris{\h^3^-\m~2~-1,3-bis[(4-methoxy-4,5-dimethyl-2-
pyridyl-\kN)methyl]-2<i>H</i>-imidazol-2-ylidene-\kC}tricopper(I)
 3(Cu---Cu) tetrafluoroborate dichloromethane trisolvate
;
_space_group_IT_number 15
_symmetry_cell_setting monoclinic
_symmetry_Int_Tables_number 15
_symmetry_space_group_name_Hall '-C 2yc'
_symmetry_space_group_name_H-M 'C 1 2/c 1'
_atom_sites_solution_hydrogens geom
_atom_sites_solution_primary direct
_atom_sites_solution_secondary difmap
_audit_creation_method SHELXL-97
_cell_angle_alpha 90.00
_cell_angle_beta 100.510(2)
_cell_angle_gamma 90.00
_cell_formula_units_Z 4
_cell_length_a 13.1899(7)
_cell_length_b 20.8644(11)
_cell_length_c 28.1272(16)
_cell_measurement_reflns_used 6186
_cell_measurement_temperature 100(2)
_cell_measurement_theta_max 27.491
_cell_measurement_theta_min 2.537
_cell_volume 7610.7(7)
_computing_cell_refinement SAINT
_computing_data_collection 'SAINT (Bruker, 2002)'
_computing_data_reduction SAINT
_computing_molecular_graphics 'Diamond 3.2 (Crystal Impact, 2009)'
_computing_structure_refinement 'SHELXL-97 (Sheldrick, 2008)'
_computing_structure_solution 'SHELXS-97 (Sheldrick, 2008)'
_diffrn_ambient_temperature 100(2)
_diffrn_measured_fraction_theta_full 0.868
_diffrn_measured_fraction_theta_max 0.868
_diffrn_measurement_device_type 'Bruker APEX CCD area-detector'
_diffrn_measurement_method '\f- and \w-scans'
_diffrn_radiation_monochromator graphite
_diffrn_radiation_source 'fine-focus sealed tube'
_diffrn_radiation_type MoK\a
_diffrn_radiation_wavelength 0.71073
_diffrn_reflns_av_R_equivalents 0.0472
_diffrn_reflns_av_sigmaI/netI 0.0509
_diffrn_reflns_limit_h_max 15
_diffrn_reflns_limit_h_min -15
_diffrn_reflns_limit_k_max 24
_diffrn_reflns_limit_k_min -23
_diffrn_reflns_limit_l_max 26
_diffrn_reflns_limit_l_min -33
_diffrn_reflns_number 17086
_diffrn_reflns_theta_full 25.00
_diffrn_reflns_theta_max 25.00
_diffrn_reflns_theta_min 1.85
_exptl_absorpt_coefficient_mu 1.129
_exptl_absorpt_correction_T_max 0.746
_exptl_absorpt_correction_T_min 0.610
_exptl_absorpt_correction_type multi-scan
_exptl_absorpt_process_details 'SADABS (Bruker, 2002)'
_exptl_crystal_colour colourless
_exptl_crystal_density_diffrn 1.575
_exptl_crystal_description needle
_exptl_crystal_F_000 3696
_exptl_crystal_size_max 0.22
_exptl_crystal_size_mid 0.05
_exptl_crystal_size_min 0.02
_refine_diff_density_max 1.332
_refine_diff_density_min -1.542
_refine_diff_density_rms 0.135
_refine_ls_extinction_method none
_refine_ls_goodness_of_fit_ref 1.067
_refine_ls_hydrogen_treatment constr
_refine_ls_matrix_type full
_refine_ls_number_parameters 522
_refine_ls_number_reflns 5827
_refine_ls_number_restraints 14
_refine_ls_restrained_S_all 1.088
_refine_ls_R_factor_all 0.0884
_refine_ls_R_factor_gt 0.0682
_refine_ls_shift/su_max 0.001
_refine_ls_shift/su_mean 0.000
_refine_ls_structure_factor_coef Fsqd
_refine_ls_weighting_details 'calc w=1/[\s^2^(Fo^2^)+(0.1274P)^2^+47.5059P] where P=(Fo^2^+2Fc^2^)/3'
_refine_ls_weighting_scheme calc
_refine_ls_wR_factor_gt 0.1995
_refine_ls_wR_factor_ref 0.2100
_reflns_number_gt 4471
_reflns_number_total 5827
_reflns_threshold_expression I>2\s(I)
_cod_data_source_file ic201053t_si_002_05.cif
_cod_data_source_block Compound-2c.3DCM
_cod_original_sg_symbol_H-M 'C 2/c'
_cod_database_code 4326111

loop_
_symmetry_equiv_pos_as_xyz
'x, y, z'
'-x, y, -z+1/2'
'x+1/2, y+1/2, z'
'-x+1/2, y+1/2, -z+1/2'
'-x, -y, -z'
'x, -y, z-1/2'
'-x+1/2, -y+1/2, -z'
'x+1/2, -y+1/2, z-1/2'

loop_
_atom_site_label
_atom_site_type_symbol
_atom_site_fract_x
_atom_site_fract_y
_atom_site_fract_z
_atom_site_U_iso_or_equiv
_atom_site_adp_type
_atom_site_occupancy
_atom_site_symmetry_multiplicity
_atom_site_calc_flag
_atom_site_refinement_flags
_atom_site_disorder_assembly
_atom_site_disorder_group
Cu1 Cu 0.0000 0.42427(4) 0.2500 0.0149(3) Uani 1 2 d S . .
Cu2 Cu 0.09606(5) 0.52745(3) 0.26290(3) 0.0149(2) Uani 1 1 d . . .
C1 C 0.1549(4) 0.4375(3) 0.2680(2) 0.0168(12) Uani 1 1 d . . .
N1 N 0.2239(4) 0.4262(2) 0.2383(2) 0.0205(11) Uani 1 1 d . . .
N2 N 0.2001(3) 0.4095(2) 0.31050(18) 0.0193(11) Uani 1 1 d . . .
N4 N 0.2052(3) 0.5566(2) 0.21870(18) 0.0164(10) Uani 1 1 d . . .
N3 N 0.0020(4) 0.3542(2) 0.30519(18) 0.0182(11) Uani 1 1 d . . .
N5 N 0.0082(3) 0.6447(2) 0.28861(18) 0.0176(11) Uani 1 1 d . . .
N7 N 0.1797(4) 0.5681(2) 0.32826(18) 0.0185(11) Uani 1 1 d . . .
O2 O 0.2956(4) 0.6386(2) 0.09930(17) 0.0348(12) Uani 1 1 d . . .
O1 O -0.0530(3) 0.2379(2) 0.41696(16) 0.0261(10) Uani 1 1 d . . .
O3 O 0.3384(4) 0.6160(2) 0.46426(17) 0.0369(12) Uani 1 1 d . . .
C2 C 0.3096(4) 0.3936(3) 0.2621(3) 0.0273(16) Uani 1 1 d . . .
H2 H 0.3682 0.3812 0.2491 0.033 Uiso 1 1 calc R . .
C3 C 0.2941(4) 0.3827(3) 0.3073(3) 0.0246(15) Uani 1 1 d . . .
H3 H 0.3392 0.3608 0.3322 0.029 Uiso 1 1 calc R . .
C10 C 0.2093(5) 0.4484(3) 0.1880(2) 0.0246(14) Uani 1 1 d . . .
H10A H 0.1386 0.4374 0.1716 0.029 Uiso 1 1 calc R . .
H10B H 0.2581 0.4252 0.1712 0.029 Uiso 1 1 calc R . .
C11 C 0.2256(4) 0.5197(3) 0.1831(2) 0.0194(13) Uani 1 1 d . . .
C12 C 0.2560(5) 0.5444(3) 0.1416(2) 0.0230(14) Uani 1 1 d . . .
C13 C 0.2662(5) 0.6105(3) 0.1391(2) 0.0251(14) Uani 1 1 d . . .
C14 C 0.2508(5) 0.6501(3) 0.1770(2) 0.0232(14) Uani 1 1 d . . .
C15 C 0.2205(4) 0.6202(3) 0.2159(2) 0.0194(13) Uani 1 1 d . . .
H15 H 0.2097 0.6461 0.2423 0.023 Uiso 1 1 calc R . .
C4 C 0.1512(4) 0.4059(3) 0.3531(2) 0.0203(13) Uani 1 1 d . . .
H4A H 0.1226 0.4485 0.3587 0.024 Uiso 1 1 calc R . .
H4B H 0.2043 0.3953 0.3817 0.024 Uiso 1 1 calc R . .
C5 C 0.0657(4) 0.3566(3) 0.3484(2) 0.0179(13) Uani 1 1 d . . .
C6 C 0.0518(5) 0.3179(3) 0.3876(2) 0.0214(13) Uani 1 1 d . . .
C7 C -0.0336(5) 0.2776(3) 0.3805(2) 0.0198(13) Uani 1 1 d . . .
C8 C -0.0998(5) 0.2732(3) 0.3357(2) 0.0212(13) Uani 1 1 d . . .
C9 C -0.0764(5) 0.3124(3) 0.2991(2) 0.0225(14) Uani 1 1 d . . .
H9 H -0.1185 0.3093 0.2680 0.027 Uiso 1 1 calc R . .
C27 C 0.2770(6) 0.5011(3) 0.1014(3) 0.0342(17) Uani 1 1 d . . .
H27A H 0.3039 0.5267 0.0772 0.051 Uiso 1 1 calc R . .
H27B H 0.2129 0.4801 0.0862 0.051 Uiso 1 1 calc R . .
H27C H 0.3279 0.4686 0.1147 0.051 Uiso 1 1 calc R . .
C28 C 0.2086(7) 0.6558(5) 0.0624(3) 0.059(3) Uani 1 1 d . . .
H28A H 0.2326 0.6814 0.0374 0.089 Uiso 1 1 calc R . .
H28B H 0.1594 0.6809 0.0770 0.089 Uiso 1 1 calc R . .
H28C H 0.1749 0.6168 0.0479 0.089 Uiso 1 1 calc R . .
C29 C 0.2660(5) 0.7213(3) 0.1763(3) 0.0318(16) Uani 1 1 d . . .
H29A H 0.2489 0.7401 0.2058 0.048 Uiso 1 1 calc R . .
H29B H 0.2210 0.7396 0.1480 0.048 Uiso 1 1 calc R . .
H29C H 0.3381 0.7308 0.1747 0.048 Uiso 1 1 calc R . .
C24 C 0.1254(5) 0.3190(4) 0.4348(2) 0.0353(17) Uani 1 1 d . . .
H24A H 0.1113 0.2827 0.4547 0.053 Uiso 1 1 calc R . .
H24B H 0.1169 0.3591 0.4518 0.053 Uiso 1 1 calc R . .
H24C H 0.1962 0.3161 0.4289 0.053 Uiso 1 1 calc R . .
C25 C -0.1066(6) 0.2701(3) 0.4507(3) 0.0367(17) Uani 1 1 d . . .
H25A H -0.1163 0.2402 0.4764 0.055 Uiso 1 1 calc R . .
H25B H -0.1740 0.2849 0.4337 0.055 Uiso 1 1 calc R . .
H25C H -0.0658 0.3069 0.4650 0.055 Uiso 1 1 calc R . .
C26 C -0.1932(5) 0.2305(3) 0.3276(3) 0.0315(16) Uani 1 1 d . . .
H26A H -0.2343 0.2388 0.2955 0.047 Uiso 1 1 calc R . .
H26B H -0.2349 0.2392 0.3523 0.047 Uiso 1 1 calc R . .
H26C H -0.1712 0.1855 0.3297 0.047 Uiso 1 1 calc R . .
C16 C 0.0000 0.6040(4) 0.2500 0.0151(17) Uani 1 2 d S . .
C17 C 0.0052(4) 0.7082(3) 0.2743(2) 0.0237(14) Uani 1 1 d . . .
H17 H 0.0096 0.7448 0.2947 0.028 Uiso 1 1 calc R . .
C18 C 0.0240(4) 0.6224(3) 0.3384(2) 0.0214(13) Uani 1 1 d . . .
H18A H -0.0206 0.5847 0.3404 0.026 Uiso 1 1 calc R . .
H18B H 0.0028 0.6566 0.3590 0.026 Uiso 1 1 calc R . .
C19 C 0.1339(4) 0.6045(3) 0.3577(2) 0.0180(13) Uani 1 1 d . . .
C20 C 0.1835(5) 0.6220(3) 0.4041(2) 0.0232(14) Uani 1 1 d . . .
C21 C 0.2850(5) 0.6007(3) 0.4187(2) 0.0272(15) Uani 1 1 d . . .
C22 C 0.3359(5) 0.5661(3) 0.3878(3) 0.0277(15) Uani 1 1 d . . .
C23 C 0.2788(4) 0.5510(3) 0.3431(2) 0.0229(14) Uani 1 1 d . . .
H23 H 0.3114 0.5270 0.3214 0.027 Uiso 1 1 calc R . .
C30 C 0.1330(6) 0.6630(4) 0.4373(3) 0.0357(17) Uani 1 1 d . . .
H30A H 0.1031 0.7011 0.4197 0.053 Uiso 1 1 calc R . .
H30B H 0.1846 0.6761 0.4652 0.053 Uiso 1 1 calc R . .
H30C H 0.0785 0.6384 0.4484 0.053 Uiso 1 1 calc R . .
C31 C 0.3152(8) 0.5755(5) 0.5018(3) 0.070(3) Uani 1 1 d . . .
H31A H 0.3474 0.5929 0.5333 0.105 Uiso 1 1 calc R . .
H31B H 0.3419 0.5324 0.4980 0.105 Uiso 1 1 calc R . .
H31C H 0.2403 0.5736 0.4998 0.105 Uiso 1 1 calc R . .
C32 C 0.4470(6) 0.5479(4) 0.4021(3) 0.047(2) Uani 1 1 d . . .
H32A H 0.4572 0.5249 0.4330 0.071 Uiso 1 1 calc R . .
H32B H 0.4896 0.5867 0.4056 0.071 Uiso 1 1 calc R . .
H32C H 0.4669 0.5202 0.3772 0.071 Uiso 1 1 calc R . .
B1 B 0.4385(6) 0.3433(4) 0.1344(3) 0.036(2) Uani 1 1 d D . .
F1 F 0.3409(4) 0.3321(3) 0.1148(3) 0.107(3) Uani 1 1 d D . .
F2 F 0.4494(4) 0.3557(2) 0.18366(19) 0.0604(14) Uani 1 1 d D . .
F3 F 0.5008(4) 0.2899(2) 0.12971(18) 0.0526(12) Uani 1 1 d D . .
F4 F 0.4771(3) 0.3951(2) 0.11286(16) 0.0453(11) Uani 1 1 d D . .
B2 B 0.0114(12) 0.4877(8) 0.4506(7) 0.056(5) Uiso 0.50 1 d PD . .
F5 F -0.0087(6) 0.4921(4) 0.4077(4) 0.053(3) Uani 0.50 1 d PD . .
F6 F -0.0181(12) 0.5451(6) 0.4701(7) 0.128(7) Uani 0.50 1 d PD . .
F7 F -0.0399(7) 0.4375(5) 0.4690(5) 0.076(4) Uani 0.50 1 d PD . .
F8 F 0.1143(6) 0.4798(4) 0.4633(4) 0.061(3) Uani 0.50 1 d PD . .
C1S C 0.007(2) 0.0949(14) 0.2238(9) 0.089(8) Uiso 0.50 1 d PD . .
Cl1 Cl 0.0000 0.0181(2) 0.2500 0.1101(19) Uani 1 2 d SD . .
Cl2 Cl -0.0137(6) 0.1556(5) 0.2736(5) 0.0099(18) Uiso 0.17 1 d P . 2
Cl6 Cl 0.1124(8) 0.2079(8) 0.5454(5) 0.425(10) Uani 1 1 d D A 1
Cl4 Cl 0.0000 0.1576(8) 0.2500 0.094(5) Uiso 0.33 2 d SP . 1
Cl3 Cl -0.0107(17) 0.1351(14) 0.2836(9) 0.087(7) Uiso 0.17 1 d P . 3
Cl5 Cl 0.1370(9) 0.0883(7) 0.5324(6) 0.425(11) Uani 1 1 d D A 1
C2S C 0.0748(14) 0.1447(8) 0.5142(6) 0.120(5) Uani 1 1 d D A 1
H2S H 0.0015 0.1363 0.5155 0.144 Uiso 1 1 calc R A 1
H3S H 0.0801 0.1523 0.4800 0.144 Uiso 1 1 calc R A 1

loop_
_atom_site_aniso_label
_atom_site_aniso_U_11
_atom_site_aniso_U_22
_atom_site_aniso_U_33
_atom_site_aniso_U_23
_atom_site_aniso_U_13
_atom_site_aniso_U_12
Cu1 0.0170(5) 0.0119(5) 0.0145(6) 0.000 -0.0003(4) 0.000
Cu2 0.0164(4) 0.0119(4) 0.0158(5) -0.0009(2) 0.0010(3) -0.0001(3)
C1 0.023(3) 0.010(3) 0.018(4) 0.000(2) 0.004(2) 0.000(2)
N1 0.021(2) 0.013(3) 0.028(4) 0.0018(19) 0.006(2) 0.0031(19)
N2 0.018(2) 0.019(3) 0.020(3) 0.0016(19) -0.001(2) 0.0011(19)
N4 0.016(2) 0.015(3) 0.017(3) -0.0005(19) 0.001(2) -0.0020(19)
N3 0.027(3) 0.013(3) 0.014(3) 0.0013(18) 0.000(2) -0.001(2)
N5 0.018(2) 0.019(3) 0.015(3) -0.0018(18) 0.003(2) 0.0016(19)
N7 0.021(2) 0.015(3) 0.017(3) -0.0009(18) -0.001(2) -0.0026(19)
O2 0.049(3) 0.033(3) 0.023(3) 0.006(2) 0.008(2) -0.008(2)
O1 0.042(3) 0.020(2) 0.018(3) 0.0061(17) 0.011(2) -0.0003(19)
O3 0.043(3) 0.043(3) 0.018(3) 0.006(2) -0.012(2) -0.019(2)
C2 0.017(3) 0.015(3) 0.050(5) 0.004(3) 0.005(3) 0.004(2)
C3 0.019(3) 0.017(3) 0.036(5) 0.003(3) 0.001(3) -0.002(2)
C10 0.032(3) 0.022(4) 0.022(4) -0.002(2) 0.012(3) 0.000(3)
C11 0.015(3) 0.026(3) 0.016(4) 0.000(2) 0.000(2) 0.002(2)
C12 0.025(3) 0.021(4) 0.023(4) -0.001(2) 0.003(3) -0.002(2)
C13 0.026(3) 0.031(4) 0.018(4) 0.004(3) 0.003(3) -0.006(3)
C14 0.023(3) 0.021(3) 0.024(4) 0.002(2) 0.000(3) -0.004(2)
C15 0.020(3) 0.016(3) 0.021(4) -0.002(2) 0.001(3) -0.001(2)
C4 0.024(3) 0.021(3) 0.014(4) 0.002(2) -0.001(2) 0.001(2)
C5 0.019(3) 0.017(3) 0.016(4) -0.002(2) 0.000(2) 0.004(2)
C6 0.029(3) 0.022(3) 0.013(4) 0.002(2) 0.004(3) 0.006(3)
C7 0.031(3) 0.016(3) 0.013(4) 0.001(2) 0.005(3) 0.004(2)
C8 0.034(3) 0.017(3) 0.014(4) 0.000(2) 0.005(3) 0.000(2)
C9 0.030(3) 0.015(3) 0.021(4) -0.003(2) -0.001(3) -0.003(2)
C27 0.052(4) 0.031(4) 0.024(5) -0.002(3) 0.016(3) -0.003(3)
C28 0.076(6) 0.067(6) 0.029(5) 0.024(4) -0.005(5) -0.012(5)
C29 0.038(4) 0.023(4) 0.032(5) 0.004(3) 0.004(3) -0.006(3)
C24 0.040(4) 0.042(4) 0.019(4) 0.015(3) -0.007(3) -0.009(3)
C25 0.052(4) 0.036(4) 0.027(5) 0.000(3) 0.021(3) -0.006(3)
C26 0.042(4) 0.023(4) 0.027(4) 0.005(3) 0.001(3) -0.012(3)
C16 0.015(4) 0.019(4) 0.010(5) 0.000 -0.001(3) 0.000
C17 0.023(3) 0.010(4) 0.036(4) -0.004(2) 0.000(3) 0.000(2)
C18 0.024(3) 0.024(3) 0.016(4) -0.003(2) 0.002(3) -0.002(2)
C19 0.021(3) 0.015(3) 0.018(4) 0.002(2) 0.003(2) -0.006(2)
C20 0.032(3) 0.022(3) 0.015(4) 0.002(2) 0.001(3) -0.011(3)
C21 0.036(4) 0.025(4) 0.016(4) 0.006(2) -0.007(3) -0.015(3)
C22 0.030(3) 0.016(3) 0.033(4) 0.005(2) -0.005(3) -0.003(3)
C23 0.023(3) 0.015(3) 0.029(4) -0.002(2) -0.002(3) -0.001(2)
C30 0.041(4) 0.049(5) 0.017(4) -0.011(3) 0.004(3) -0.014(3)
C31 0.082(7) 0.102(8) 0.016(5) 0.028(4) -0.016(4) -0.042(6)
C32 0.037(4) 0.033(4) 0.063(6) -0.005(4) -0.017(4) 0.008(3)
B1 0.032(4) 0.030(5) 0.044(6) 0.011(3) -0.003(4) -0.003(3)
F1 0.047(3) 0.090(5) 0.161(7) 0.056(4) -0.044(4) -0.034(3)
F2 0.083(4) 0.055(3) 0.052(4) 0.006(2) 0.034(3) 0.011(3)
F3 0.076(3) 0.032(3) 0.053(3) 0.0072(19) 0.022(3) 0.005(2)
F4 0.049(2) 0.036(3) 0.048(3) 0.0177(19) 0.001(2) -0.0083(19)
F5 0.027(4) 0.048(6) 0.091(9) 0.028(5) 0.031(5) 0.009(4)
F6 0.127(13) 0.037(7) 0.25(2) 0.002(9) 0.104(14) 0.012(7)
F7 0.040(5) 0.040(6) 0.146(12) 0.022(6) 0.011(6) -0.011(4)
F8 0.037(5) 0.039(6) 0.111(10) -0.007(5) 0.021(5) -0.008(4)
Cl1 0.059(2) 0.062(3) 0.207(6) 0.000 0.017(3) 0.000
Cl6 0.229(10) 0.61(3) 0.47(2) -0.255(19) 0.179(12) -0.124(13)
Cl5 0.228(11) 0.382(17) 0.61(3) 0.241(17) -0.081(13) -0.104(11)
C2S 0.149(15) 0.113(12) 0.100(13) -0.017(9) 0.028(10) -0.034(11)

loop_
_atom_type_symbol
_atom_type_description
_atom_type_scat_dispersion_real
_atom_type_scat_dispersion_imag
_atom_type_scat_source
C C 0.0033 0.0016 'International Tables Vol C Tables 4.2.6.8 and 6.1.1.4'
H H 0.0000 0.0000 'International Tables Vol C Tables 4.2.6.8 and 6.1.1.4'
B B 0.0013 0.0007 'International Tables Vol C Tables 4.2.6.8 and 6.1.1.4'
N N 0.0061 0.0033 'International Tables Vol C Tables 4.2.6.8 and 6.1.1.4'
O O 0.0106 0.0060 'International Tables Vol C Tables 4.2.6.8 and 6.1.1.4'
F F 0.0171 0.0103 'International Tables Vol C Tables 4.2.6.8 and 6.1.1.4'
Cu Cu 0.3201 1.2651 'International Tables Vol C Tables 4.2.6.8 and 6.1.1.4'
Cl Cl 0.1484 0.1585 'International Tables Vol C Tables 4.2.6.8 and 6.1.1.4'

loop_
_geom_angle_atom_site_label_1
_geom_angle_atom_site_label_2
_geom_angle_atom_site_label_3
_geom_angle
_geom_angle_site_symmetry_1
_geom_angle_site_symmetry_3
C1 Cu1 C1 164.4(3) . 2
C1 Cu1 N3 98.8(2) . 2
C1 Cu1 N3 91.9(2) 2 2
C1 Cu1 N3 91.9(2) . .
C1 Cu1 N3 98.8(2) 2 .
N3 Cu1 N3 93.3(3) 2 .
C1 Cu1 Cu2 52.03(15) . .
C1 Cu1 Cu2 112.37(16) 2 .
N3 Cu1 Cu2 129.63(13) 2 .
N3 Cu1 Cu2 123.29(13) . .
C1 Cu1 Cu2 112.37(15) . 2
C1 Cu1 Cu2 52.03(15) 2 2
N3 Cu1 Cu2 123.29(13) 2 2
N3 Cu1 Cu2 129.63(13) . 2
Cu2 Cu1 Cu2 60.39(4) . 2
C16 Cu2 C1 163.7(2) . .
C16 Cu2 N7 92.82(16) . .
C1 Cu2 N7 100.1(2) . .
C16 Cu2 N4 97.80(16) . .
C1 Cu2 N4 90.8(2) . .
N7 Cu2 N4 95.16(18) . .
C16 Cu2 Cu1 111.69(14) . .
C1 Cu2 Cu1 52.23(16) . .
N7 Cu2 Cu1 129.54(13) . .
N4 Cu2 Cu1 122.40(13) . .
C16 Cu2 Cu2 51.88(14) . 2
C1 Cu2 Cu2 111.98(16) . 2
N7 Cu2 Cu2 125.79(14) . 2
N4 Cu2 Cu2 125.44(13) . 2
Cu1 Cu2 Cu2 59.806(18) . 2
N2 C1 N1 103.1(5) . .
N2 C1 Cu2 123.9(4) . .
N1 C1 Cu2 114.1(4) . .
N2 C1 Cu1 114.7(4) . .
N1 C1 Cu1 125.3(4) . .
Cu2 C1 Cu1 75.74(19) . .
C1 N1 C2 111.5(5) . .
C1 N1 C10 123.4(5) . .
C2 N1 C10 125.0(5) . .
C1 N2 C3 111.7(5) . .
C1 N2 C4 123.4(5) . .
C3 N2 C4 124.7(5) . .
C11 N4 C15 118.3(5) . .
C11 N4 Cu2 121.3(4) . .
C15 N4 Cu2 115.8(4) . .
C9 N3 C5 118.6(5) . .
C9 N3 Cu1 116.6(4) . .
C5 N3 Cu1 123.8(4) . .
C16 N5 C17 111.7(5) . .
C16 N5 C18 122.8(5) . .
C17 N5 C18 125.3(5) . .
C23 N7 C19 118.6(5) . .
C23 N7 Cu2 118.7(4) . .
C19 N7 Cu2 122.3(4) . .
C13 O2 C28 112.6(6) . .
C7 O1 C25 112.8(5) . .
C21 O3 C31 114.0(5) . .
C3 C2 N1 106.8(5) . .
C3 C2 H2 126.6 . .
N1 C2 H2 126.6 . .
C2 C3 N2 106.7(5) . .
C2 C3 H3 126.6 . .
N2 C3 H3 126.6 . .
N1 C10 C11 113.7(5) . .
N1 C10 H10A 108.8 . .
C11 C10 H10A 108.8 . .
N1 C10 H10B 108.8 . .
C11 C10 H10B 108.8 . .
H10A C10 H10B 107.7 . .
N4 C11 C12 122.9(6) . .
N4 C11 C10 116.8(5) . .
C12 C11 C10 120.3(5) . .
C13 C12 C11 116.9(6) . .
C13 C12 C27 121.5(6) . .
C11 C12 C27 121.6(6) . .
O2 C13 C12 120.4(6) . .
O2 C13 C14 118.2(6) . .
C12 C13 C14 121.3(6) . .
C15 C14 C13 116.3(6) . .
C15 C14 C29 121.2(6) . .
C13 C14 C29 122.5(6) . .
N4 C15 C14 124.1(6) . .
N4 C15 H15 118.0 . .
C14 C15 H15 118.0 . .
N2 C4 C5 113.4(5) . .
N2 C4 H4A 108.9 . .
C5 C4 H4A 108.9 . .
N2 C4 H4B 108.9 . .
C5 C4 H4B 108.9 . .
H4A C4 H4B 107.7 . .
N3 C5 C6 122.6(5) . .
N3 C5 C4 115.7(5) . .
C6 C5 C4 121.6(5) . .
C7 C6 C5 116.9(5) . .
C7 C6 C24 121.1(6) . .
C5 C6 C24 122.0(6) . .
O1 C7 C6 120.7(5) . .
O1 C7 C8 117.5(5) . .
C6 C7 C8 121.7(6) . .
C9 C8 C7 116.1(6) . .
C9 C8 C26 121.6(6) . .
C7 C8 C26 122.3(6) . .
N3 C9 C8 124.0(6) . .
N3 C9 H9 118.0 . .
C8 C9 H9 118.0 . .
C12 C27 H27A 109.5 . .
C12 C27 H27B 109.5 . .
H27A C27 H27B 109.5 . .
C12 C27 H27C 109.5 . .
H27A C27 H27C 109.5 . .
H27B C27 H27C 109.5 . .
O2 C28 H28A 109.5 . .
O2 C28 H28B 109.5 . .
H28A C28 H28B 109.5 . .
O2 C28 H28C 109.5 . .
H28A C28 H28C 109.5 . .
H28B C28 H28C 109.5 . .
C14 C29 H29A 109.5 . .
C14 C29 H29B 109.5 . .
H29A C29 H29B 109.5 . .
C14 C29 H29C 109.5 . .
H29A C29 H29C 109.5 . .
H29B C29 H29C 109.5 . .
C6 C24 H24A 109.5 . .
C6 C24 H24B 109.5 . .
H24A C24 H24B 109.5 . .
C6 C24 H24C 109.5 . .
H24A C24 H24C 109.5 . .
H24B C24 H24C 109.5 . .
O1 C25 H25A 109.5 . .
O1 C25 H25B 109.5 . .
H25A C25 H25B 109.5 . .
O1 C25 H25C 109.5 . .
H25A C25 H25C 109.5 . .
H25B C25 H25C 109.5 . .
C8 C26 H26A 109.5 . .
C8 C26 H26B 109.5 . .
H26A C26 H26B 109.5 . .
C8 C26 H26C 109.5 . .
H26A C26 H26C 109.5 . .
H26B C26 H26C 109.5 . .
N5 C16 N5 103.1(7) . 2
N5 C16 Cu2 126.0(2) . 2
N5 C16 Cu2 113.0(2) 2 2
N5 C16 Cu2 113.0(2) . .
N5 C16 Cu2 126.0(2) 2 .
Cu2 C16 Cu2 76.2(3) 2 .
C17 C17 N5 106.7(3) 2 .
C17 C17 H17 126.6 2 .
N5 C17 H17 126.6 . .
N5 C18 C19 112.8(5) . .
N5 C18 H18A 109.0 . .
C19 C18 H18A 109.0 . .
N5 C18 H18B 109.0 . .
C19 C18 H18B 109.0 . .
H18A C18 H18B 107.8 . .
N7 C19 C20 122.4(5) . .
N7 C19 C18 115.5(5) . .
C20 C19 C18 122.0(6) . .
C21 C20 C19 116.8(6) . .
C21 C20 C30 120.4(6) . .
C19 C20 C30 122.8(6) . .
O3 C21 C20 119.8(6) . .
O3 C21 C22 118.5(6) . .
C20 C21 C22 121.7(6) . .
C23 C22 C21 116.2(6) . .
C23 C22 C32 122.3(7) . .
C21 C22 C32 121.5(6) . .
N7 C23 C22 124.1(6) . .
N7 C23 H23 118.0 . .
C22 C23 H23 118.0 . .
C20 C30 H30A 109.5 . .
C20 C30 H30B 109.5 . .
H30A C30 H30B 109.5 . .
C20 C30 H30C 109.5 . .
H30A C30 H30C 109.5 . .
H30B C30 H30C 109.5 . .
O3 C31 H31A 109.5 . .
O3 C31 H31B 109.5 . .
H31A C31 H31B 109.5 . .
O3 C31 H31C 109.5 . .
H31A C31 H31C 109.5 . .
H31B C31 H31C 109.5 . .
C22 C32 H32A 109.5 . .
C22 C32 H32B 109.5 . .
H32A C32 H32B 109.5 . .
C22 C32 H32C 109.5 . .
H32A C32 H32C 109.5 . .
H32B C32 H32C 109.5 . .
F1 B1 F4 111.2(6) . .
F1 B1 F2 111.4(8) . .
F4 B1 F2 108.2(6) . .
F1 B1 F3 111.2(7) . .
F4 B1 F3 108.1(6) . .
F2 B1 F3 106.6(6) . .
F5 B2 F8 107.8(14) . .
F5 B2 F7 113.5(15) . .
F8 B2 F7 110.0(13) . .
F5 B2 F6 107.7(15) . .
F8 B2 F6 109.8(14) . .
F7 B2 F6 108.0(13) . .
Cl3 C1S Cl4 45(2) 2 .
Cl3 C1S C1S 105(3) 2 2
Cl2 C1S C1S 87.8(14) 2 2
Cl4 C1S C1S 59.8(10) . 2
Cl3 C1S Cl1 169(3) 2 .
Cl2 C1S Cl1 152(2) 2 .
Cl4 C1S Cl1 124.4(16) . .
C1S C1S Cl1 64.6(9) 2 .
Cl3 C1S Cl3 79(3) 2 .
Cl2 C1S Cl3 62.2(16) 2 .
Cl1 C1S Cl3 90.3(12) . .
Cl3 C1S Cl2 64(3) 2 .
Cl2 C1S Cl2 47.6(13) 2 .
Cl1 C1S Cl2 105.3(13) . .
C1S Cl1 C1S 50.8(17) 2 .
C1S Cl2 Cl2 91.7(13) 2 2
C1S Cl2 C1S 51.4(19) 2 .
C1S Cl4 C1S 60(2) . 2
C1S Cl3 Cl3 75(3) 2 2
C1S Cl3 C1S 50(3) 2 .
Cl5 C2S Cl6 111.5(13) . .
Cl5 C2S H2S 109.3 . .
Cl6 C2S H2S 109.3 . .
Cl5 C2S H3S 109.3 . .
Cl6 C2S H3S 109.3 . .
H2S C2S H3S 108.0 . .

loop_
_geom_bond_atom_site_label_1
_geom_bond_atom_site_label_2
_geom_bond_distance
_geom_bond_site_symmetry_2
Cu1 C1 2.032(6) .
Cu1 C1 2.032(6) 2
Cu1 N3 2.129(5) 2
Cu1 N3 2.129(5) .
Cu1 Cu2 2.4907(10) .
Cu1 Cu2 2.4907(10) 2
Cu2 C16 2.029(6) .
Cu2 C1 2.026(5) .
Cu2 N7 2.139(5) .
Cu2 N4 2.154(5) .
Cu2 Cu2 2.5054(12) 2
C1 N2 1.367(8) .
C1 N1 1.363(8) .
N1 C2 1.383(8) .
N1 C10 1.468(8) .
N2 C3 1.377(8) .
N2 C4 1.463(8) .
N4 C11 1.329(8) .
N4 C15 1.346(7) .
N3 C9 1.340(8) .
N3 C5 1.348(7) .
N5 C16 1.368(7) .
N5 C17 1.383(8) .
N5 C18 1.455(8) .
N7 C23 1.345(7) .
N7 C19 1.345(8) .
O2 C13 1.380(8) .
O2 C28 1.444(9) .
O1 C7 1.379(7) .
O1 C25 1.449(8) .
O3 C21 1.381(7) .
O3 C31 1.427(9) .
C2 C3 1.342(10) .
C2 H2 0.9500 .
C3 H3 0.9500 .
C10 C11 1.513(9) .
C10 H10A 0.9900 .
C10 H10B 0.9900 .
C11 C12 1.400(9) .
C12 C13 1.390(9) .
C12 C27 1.511(9) .
C13 C14 1.392(9) .
C14 C15 1.379(9) .
C14 C29 1.501(9) .
C15 H15 0.9500 .
C4 C5 1.515(8) .
C4 H4A 0.9900 .
C4 H4B 0.9900 .
C5 C6 1.405(8) .
C6 C7 1.390(9) .
C6 C24 1.494(9) .
C7 C8 1.400(8) .
C8 C9 1.391(9) .
C8 C26 1.504(9) .
C9 H9 0.9500 .
C27 H27A 0.9800 .
C27 H27B 0.9800 .
C27 H27C 0.9800 .
C28 H28A 0.9800 .
C28 H28B 0.9800 .
C28 H28C 0.9800 .
C29 H29A 0.9800 .
C29 H29B 0.9800 .
C29 H29C 0.9800 .
C24 H24A 0.9800 .
C24 H24B 0.9800 .
C24 H24C 0.9800 .
C25 H25A 0.9800 .
C25 H25B 0.9800 .
C25 H25C 0.9800 .
C26 H26A 0.9800 .
C26 H26B 0.9800 .
C26 H26C 0.9800 .
C16 N5 1.368(7) 2
C16 Cu2 2.029(6) 2
C17 C17 1.348(13) 2
C17 H17 0.9500 .
C18 C19 1.500(8) .
C18 H18A 0.9900 .
C18 H18B 0.9900 .
C19 C20 1.398(8) .
C20 C21 1.399(9) .
C20 C30 1.507(10) .
C21 C22 1.394(10) .
C22 C23 1.379(9) .
C22 C32 1.495(9) .
C23 H23 0.9500 .
C30 H30A 0.9800 .
C30 H30B 0.9800 .
C30 H30C 0.9800 .
C31 H31A 0.9800 .
C31 H31B 0.9800 .
C31 H31C 0.9800 .
C32 H32A 0.9800 .
C32 H32B 0.9800 .
C32 H32C 0.9800 .
B1 F1 1.326(9) .
B1 F4 1.382(9) .
B1 F2 1.390(10) .
B1 F3 1.405(9) .
B2 F5 1.191(16) .
B2 F8 1.349(16) .
B2 F7 1.397(16) .
B2 F6 1.401(17) .
C1S Cl3 0.87(3) 2
C1S Cl2 1.27(3) 2
C1S Cl4 1.51(3) .
C1S C1S 1.52(5) 2
C1S Cl1 1.77(3) .
C1S Cl3 1.93(3) .
C1S Cl2 1.95(3) .
Cl1 C1S 1.77(3) 2
Cl2 C1S 1.27(3) 2
Cl2 Cl2 1.44(3) 2
Cl6 C2S 1.611(17) .
Cl4 C1S 1.51(3) 2
Cl3 C1S 0.87(3) 2
Cl3 Cl3 1.96(5) 2
Cl5 C2S 1.473(19) .
C2S H2S 0.9900 .
C2S H3S 0.9900 .

loop_
_geom_torsion_atom_site_label_1
_geom_torsion_atom_site_label_2
_geom_torsion_atom_site_label_3
_geom_torsion_atom_site_label_4
_geom_torsion
_geom_torsion_site_symmetry_1
_geom_torsion_site_symmetry_4
C1 Cu1 Cu2 C16 177.2(2) . .
C1 Cu1 Cu2 C16 -2.43(19) 2 .
N3 Cu1 Cu2 C16 110.42(17) 2 .
N3 Cu1 Cu2 C16 -120.30(16) . .
Cu2 Cu1 Cu2 C16 0.0 2 .
C1 Cu1 Cu2 C1 -179.58(3) 2 .
N3 Cu1 Cu2 C1 -66.7(3) 2 .
N3 Cu1 Cu2 C1 62.5(3) . .
Cu2 Cu1 Cu2 C1 -177.2(2) 2 .
C1 Cu1 Cu2 N7 -69.5(3) . .
C1 Cu1 Cu2 N7 111.0(3) 2 .
N3 Cu1 Cu2 N7 -136.2(2) 2 .
N3 Cu1 Cu2 N7 -6.9(2) . .
Cu2 Cu1 Cu2 N7 113.39(18) 2 .
C1 Cu1 Cu2 N4 62.0(3) . .
C1 Cu1 Cu2 N4 -117.6(2) 2 .
N3 Cu1 Cu2 N4 -4.7(2) 2 .
N3 Cu1 Cu2 N4 124.5(2) . .
Cu2 Cu1 Cu2 N4 -115.17(15) 2 .
C1 Cu1 Cu2 Cu2 177.2(2) . 2
C1 Cu1 Cu2 Cu2 -2.43(19) 2 2
N3 Cu1 Cu2 Cu2 110.42(17) 2 2
N3 Cu1 Cu2 Cu2 -120.30(16) . 2
C16 Cu2 C1 N2 -119.9(6) . .
N7 Cu2 C1 N2 22.4(5) . .
N4 Cu2 C1 N2 117.8(5) . .
Cu1 Cu2 C1 N2 -110.4(5) . .
Cu2 Cu2 C1 N2 -113.1(4) 2 .
C16 Cu2 C1 N1 113.2(6) . .
N7 Cu2 C1 N1 -104.5(4) . .
N4 Cu2 C1 N1 -9.1(4) . .
Cu1 Cu2 C1 N1 122.7(5) . .
Cu2 Cu2 C1 N1 120.0(4) 2 .
C16 Cu2 C1 Cu1 -9.5(7) . .
N7 Cu2 C1 Cu1 132.81(18) . .
N4 Cu2 C1 Cu1 -131.80(18) . .
Cu2 Cu2 C1 Cu1 -2.7(2) 2 .
C1 Cu1 C1 N2 122.6(4) 2 .
N3 Cu1 C1 N2 -104.6(4) 2 .
N3 Cu1 C1 N2 -11.0(4) . .
Cu2 Cu1 C1 N2 121.1(5) . .
Cu2 Cu1 C1 N2 123.8(4) 2 .
C1 Cu1 C1 N1 -108.2(5) 2 .
N3 Cu1 C1 N1 24.7(5) 2 .
N3 Cu1 C1 N1 118.3(5) . .
Cu2 Cu1 C1 N1 -109.6(5) . .
Cu2 Cu1 C1 N1 -106.9(4) 2 .
C1 Cu1 C1 Cu2 1.44(11) 2 .
N3 Cu1 C1 Cu2 134.28(18) 2 .
N3 Cu1 C1 Cu2 -132.08(19) . .
Cu2 Cu1 C1 Cu2 2.7(2) 2 .
N2 C1 N1 C2 -1.3(6) . .
Cu2 C1 N1 C2 135.7(4) . .
Cu1 C1 N1 C2 -135.1(5) . .
N2 C1 N1 C10 -179.1(5) . .
Cu2 C1 N1 C10 -42.1(7) . .
Cu1 C1 N1 C10 47.1(7) . .
N1 C1 N2 C3 0.8(6) . .
Cu2 C1 N2 C3 -130.6(5) . .
Cu1 C1 N2 C3 140.4(4) . .
N1 C1 N2 C4 -176.3(5) . .
Cu2 C1 N2 C4 52.3(7) . .
Cu1 C1 N2 C4 -36.7(7) . .
C16 Cu2 N4 C11 -122.6(4) . .
C1 Cu2 N4 C11 43.5(5) . .
N7 Cu2 N4 C11 143.8(4) . .
Cu1 Cu2 N4 C11 -0.7(5) . .
Cu2 Cu2 N4 C11 -74.5(5) 2 .
C16 Cu2 N4 C15 32.8(4) . .
C1 Cu2 N4 C15 -161.0(4) . .
N7 Cu2 N4 C15 -60.7(4) . .
Cu1 Cu2 N4 C15 154.7(3) . .
Cu2 Cu2 N4 C15 81.0(4) 2 .
C1 Cu1 N3 C9 -156.9(5) . .
C1 Cu1 N3 C9 34.4(5) 2 .
N3 Cu1 N3 C9 -58.0(4) 2 .
Cu2 Cu1 N3 C9 158.6(4) . .
Cu2 Cu1 N3 C9 81.6(4) 2 .
C1 Cu1 N3 C5 34.9(5) . .
C1 Cu1 N3 C5 -133.7(5) 2 .
N3 Cu1 N3 C5 133.8(5) 2 .
Cu2 Cu1 N3 C5 -9.6(5) . .
Cu2 Cu1 N3 C5 -86.6(5) 2 .
C16 Cu2 N7 C23 -152.9(4) . .
C1 Cu2 N7 C23 36.9(5) . .
N4 Cu2 N7 C23 -54.8(5) . .
Cu1 Cu2 N7 C23 85.7(5) . .
Cu2 Cu2 N7 C23 163.6(4) 2 .
C16 Cu2 N7 C19 34.5(5) . .
C1 Cu2 N7 C19 -135.6(5) . .
N4 Cu2 N7 C19 132.6(5) . .
Cu1 Cu2 N7 C19 -86.9(5) . .
Cu2 Cu2 N7 C19 -8.9(5) 2 .
C1 N1 C2 C3 1.3(7) . .
C10 N1 C2 C3 179.1(5) . .
N1 C2 C3 N2 -0.8(7) . .
C1 N2 C3 C2 0.0(7) . .
C4 N2 C3 C2 177.0(5) . .
C1 N1 C10 C11 73.6(7) . .
C2 N1 C10 C11 -103.9(7) . .
C15 N4 C11 C12 -4.1(8) . .
Cu2 N4 C11 C12 150.8(5) . .
C15 N4 C11 C10 178.9(5) . .
Cu2 N4 C11 C10 -26.2(7) . .
N1 C10 C11 N4 -28.9(7) . .
N1 C10 C11 C12 153.9(5) . .
N4 C11 C12 C13 1.1(9) . .
C10 C11 C12 C13 178.0(5) . .
N4 C11 C12 C27 -179.0(6) . .
C10 C11 C12 C27 -2.1(9) . .
C28 O2 C13 C12 91.3(8) . .
C28 O2 C13 C14 -91.0(8) . .
C11 C12 C13 O2 -179.8(5) . .
C27 C12 C13 O2 0.3(9) . .
C11 C12 C13 C14 2.5(9) . .
C27 C12 C13 C14 -177.4(6) . .
O2 C13 C14 C15 179.4(5) . .
C12 C13 C14 C15 -2.9(9) . .
O2 C13 C14 C29 -0.6(9) . .
C12 C13 C14 C29 177.1(6) . .
C11 N4 C15 C14 3.7(8) . .
Cu2 N4 C15 C14 -152.6(5) . .
C13 C14 C15 N4 -0.2(9) . .
C29 C14 C15 N4 179.8(5) . .
C1 N2 C4 C5 74.6(7) . .
C3 N2 C4 C5 -102.1(6) . .
C9 N3 C5 C6 -1.4(8) . .
Cu1 N3 C5 C6 166.6(4) . .
C9 N3 C5 C4 -178.8(5) . .
Cu1 N3 C5 C4 -10.8(7) . .
N2 C4 C5 N3 -42.0(7) . .
N2 C4 C5 C6 140.6(5) . .
N3 C5 C6 C7 -2.0(8) . .
C4 C5 C6 C7 175.3(5) . .
N3 C5 C6 C24 177.5(6) . .
C4 C5 C6 C24 -5.2(9) . .
C25 O1 C7 C6 83.3(7) . .
C25 O1 C7 C8 -100.1(6) . .
C5 C6 C7 O1 179.8(5) . .
C24 C6 C7 O1 0.3(9) . .
C5 C6 C7 C8 3.3(9) . .
C24 C6 C7 C8 -176.2(6) . .
O1 C7 C8 C9 -177.9(5) . .
C6 C7 C8 C9 -1.3(9) . .
O1 C7 C8 C26 4.1(9) . .
C6 C7 C8 C26 -179.3(6) . .
C5 N3 C9 C8 3.6(9) . .
Cu1 N3 C9 C8 -165.2(5) . .
C7 C8 C9 N3 -2.3(9) . .
C26 C8 C9 N3 175.7(6) . .
C17 N5 C16 N5 0.0(3) . 2
C18 N5 C16 N5 -176.8(6) . 2
C17 N5 C16 Cu2 -131.7(5) . 2
C18 N5 C16 Cu2 51.5(6) . 2
C17 N5 C16 Cu2 139.0(4) . .
C18 N5 C16 Cu2 -37.9(5) . .
C1 Cu2 C16 N5 131.6(7) . .
N7 Cu2 C16 N5 -11.3(4) . .
N4 Cu2 C16 N5 -106.9(3) . .
Cu1 Cu2 C16 N5 123.6(3) . .
Cu2 Cu2 C16 N5 123.6(3) 2 .
C1 Cu2 C16 N5 -100.5(8) . 2
N7 Cu2 C16 N5 116.5(4) . 2
N4 Cu2 C16 N5 20.9(5) . 2
Cu1 Cu2 C16 N5 -108.6(4) . 2
Cu2 Cu2 C16 N5 -108.6(4) 2 2
C1 Cu2 C16 Cu2 8.1(6) . 2
N7 Cu2 C16 Cu2 -134.88(14) . 2
N4 Cu2 C16 Cu2 129.53(13) . 2
Cu1 Cu2 C16 Cu2 0.0 . 2
C16 N5 C17 C17 0.0(8) . 2
C18 N5 C17 C17 176.8(6) . 2
C16 N5 C18 C19 79.1(6) . .
C17 N5 C18 C19 -97.3(6) . .
C23 N7 C19 C20 -3.8(9) . .
Cu2 N7 C19 C20 168.7(4) . .
C23 N7 C19 C18 179.1(5) . .
Cu2 N7 C19 C18 -8.3(7) . .
N5 C18 C19 N7 -46.0(7) . .
N5 C18 C19 C20 136.9(6) . .
N7 C19 C20 C21 1.1(9) . .
C18 C19 C20 C21 177.9(5) . .
N7 C19 C20 C30 179.7(6) . .
C18 C19 C20 C30 -3.4(9) . .
C31 O3 C21 C20 81.2(9) . .
C31 O3 C21 C22 -101.1(8) . .
C19 C20 C21 O3 -179.7(5) . .
C30 C20 C21 O3 1.7(9) . .
C19 C20 C21 C22 2.7(9) . .
C30 C20 C21 C22 -175.9(6) . .
O3 C21 C22 C23 178.8(5) . .
C20 C21 C22 C23 -3.5(9) . .
O3 C21 C22 C32 -2.5(10) . .
C20 C21 C22 C32 175.1(6) . .
C19 N7 C23 C22 2.9(9) . .
Cu2 N7 C23 C22 -169.9(5) . .
C21 C22 C23 N7 0.7(9) . .
C32 C22 C23 N7 -178.0(6) . .
Cl3 C1S Cl1 C1S 7(16) 2 2
Cl2 C1S Cl1 C1S 9(2) 2 2
Cl4 C1S Cl1 C1S 0.000(3) . 2
Cl3 C1S Cl1 C1S -0.6(14) . 2
Cl2 C1S Cl1 C1S -2.8(8) . 2
Cl3 C1S Cl2 C1S -174(4) 2 2
Cl2 C1S Cl2 C1S -169(3) 2 2
Cl4 C1S Cl2 C1S -169(3) . 2
Cl1 C1S Cl2 C1S 3.9(11) . 2
Cl3 C1S Cl2 C1S -5(4) . 2
Cl3 C1S Cl2 Cl2 -5(2) 2 2
Cl4 C1S Cl2 Cl2 -0.4(2) . 2
C1S C1S Cl2 Cl2 169(3) 2 2
Cl1 C1S Cl2 Cl2 173(2) . 2
Cl3 C1S Cl2 Cl2 164(3) . 2
Cl3 C1S Cl4 C1S -178(4) 2 2
Cl2 C1S Cl4 C1S -171(2) 2 2
Cl1 C1S Cl4 C1S 0.000(4) . 2
Cl3 C1S Cl4 C1S 1(2) . 2
Cl2 C1S Cl4 C1S 8(2) . 2
Cl3 C1S Cl3 C1S -177(6) 2 2
Cl2 C1S Cl3 C1S -174(5) 2 2
Cl4 C1S Cl3 C1S -178(5) . 2
Cl1 C1S Cl3 C1S 1(3) . 2
Cl2 C1S Cl3 C1S 173(6) . 2
Cl2 C1S Cl3 Cl3 3.6(18) 2 2
Cl4 C1S Cl3 Cl3 -0.6(13) . 2
C1S C1S Cl3 Cl3 177(6) 2 2
Cl1 C1S Cl3 Cl3 179(3) . 2
Cl2 C1S Cl3 Cl3 -9.7(19) . 2
